data_7251903
loop_
_publ_author_name
'Mondal, Dipayan'
'Mishra, Ashutosh Kumar'

_publ_section_title
;
 Diverting metal coordination site in flavin--copper complexes for
 distinct nanoparticle synthesis
;
_journal_issue 20
_journal_name_full CrystEngComm
_journal_page_first 3225
_journal_page_last 3231
_journal_paper_doi 10.1039/D6CE00155F
_journal_volume 28
_journal_year 2026
_chemical_formula_moiety 'C14 H13 Cu0.5 N4 O5'
_chemical_formula_sum 'C14 H13 Cu0.5 N4 O5'
_chemical_formula_weight 349.05
_space_group_crystal_system monoclinic
_space_group_IT_number 15
_space_group_name_Hall '-C 2yc'
_space_group_name_H-M_alt 'C 1 2/c 1'
_atom_sites_solution_hydrogens mixed
_audit_creation_date 2026-01-16
_audit_creation_method
;
Olex2 1.5
(compiled 2025.07.13 svn.rb7424aed for OlexSys, GUI svn.r7314)
;
_audit_update_record
;
2026-02-05 deposited with the CCDC.	2026-04-17 downloaded from the CCDC.
;
_cell_angle_alpha 90
_cell_angle_beta 91.611(4)
_cell_angle_gamma 90
_cell_formula_units_Z 8
_cell_length_a 33.820(4)
_cell_length_b 10.7349(9)
_cell_length_c 8.6029(11)
_cell_measurement_reflns_used 3500
_cell_measurement_temperature 273.15
_cell_measurement_theta_max 24.38
_cell_measurement_theta_min 2.41
_cell_volume 3122.1(6)
_computing_cell_refinement 'SAINT V8.40B (?, 2016)'
_computing_data_reduction 'SAINT V8.40B (?, 2016)'
_computing_molecular_graphics 'Olex2 1.5 (Dolomanov et al., 2009)'
_computing_publication_material 'Olex2 1.5 (Dolomanov et al., 2009)'
_computing_structure_refinement 'SHELXL 2019/3 (Sheldrick, 2015)'
_computing_structure_solution 'SHELXT 2018/2 (Sheldrick, 2018)'
_diffrn_ambient_temperature 273.15
_diffrn_measured_fraction_theta_full 1.000
_diffrn_measured_fraction_theta_max 0.990
_diffrn_measurement_device_type 'Bruker APEX-II CCD'
_diffrn_measurement_method '\f and \w scans'
_diffrn_radiation_type MoK\a
_diffrn_radiation_wavelength 0.71073
_diffrn_reflns_av_R_equivalents 0.1032
_diffrn_reflns_av_unetI/netI 0.0513
_diffrn_reflns_Laue_measured_fraction_full 1.000
_diffrn_reflns_Laue_measured_fraction_max 0.990
_diffrn_reflns_limit_h_max 43
_diffrn_reflns_limit_h_min -43
_diffrn_reflns_limit_k_max 12
_diffrn_reflns_limit_k_min -13
_diffrn_reflns_limit_l_max 11
_diffrn_reflns_limit_l_min -11
_diffrn_reflns_number 32738
_diffrn_reflns_point_group_measured_fraction_full 1.000
_diffrn_reflns_point_group_measured_fraction_max 0.990
_diffrn_reflns_theta_full 25.242
_diffrn_reflns_theta_max 27.286
_diffrn_reflns_theta_min 1.990
_exptl_absorpt_coefficient_mu 0.769
_exptl_absorpt_correction_T_max 0.7455
_exptl_absorpt_correction_T_min 0.6871
_exptl_absorpt_correction_type multi-scan
_exptl_crystal_colour 'metallic yellowish green'
_exptl_crystal_colour_lustre metallic
_exptl_crystal_colour_modifier yellowish
_exptl_crystal_colour_primary green
_exptl_crystal_density_diffrn 1.485
_exptl_crystal_description needle
_exptl_crystal_F_000 1436
_exptl_crystal_recrystallization_method 'The crystal'
_exptl_crystal_size_max 0.8
_exptl_crystal_size_mid 0.7
_exptl_crystal_size_min 0.6
_refine_diff_density_max 0.989
_refine_diff_density_min -0.746
_refine_diff_density_rms 0.077
_refine_ls_extinction_method none
_refine_ls_goodness_of_fit_ref 1.032
_refine_ls_hydrogen_treatment constr
_refine_ls_matrix_type full
_refine_ls_number_parameters 215
_refine_ls_number_reflns 3476
_refine_ls_number_restraints 0
_refine_ls_restrained_S_all 1.032
_refine_ls_R_factor_all 0.1131
_refine_ls_R_factor_gt 0.0713
_refine_ls_shift/su_max 0.000
_refine_ls_shift/su_mean 0.000
_refine_ls_structure_factor_coef Fsqd
_refine_ls_weighting_details 'w=1/[\s^2^(Fo^2^)+(0.0819P)^2^+11.6289P] where P=(Fo^2^+2Fc^2^)/3'
_refine_ls_weighting_scheme calc
_refine_ls_wR_factor_gt 0.1796
_refine_ls_wR_factor_ref 0.2041
_reflns_Friedel_coverage 0.000
_reflns_number_gt 2232
_reflns_number_total 3476
_reflns_threshold_expression 'I > 2\s(I)'
_cod_data_source_file d6ce00155f2.cif
_cod_data_source_block N10FlcCu
_cod_depositor_comments 'Adding full bibliography for 7251902--7251903.cif.'
_cod_original_formula_sum 'C14 H13 Cu0.50 N4 O5'
_cod_database_code 7251903
_shelx_shelxl_version_number 2019/3
_shelx_space_group_comment
;
The symmetry employed for this shelxl refinement is uniquely defined
by the following loop, which should always be used as a source of
symmetry information in preference to the above space-group names.
They are only intended as comments.
;
_shelx_estimated_absorpt_t_max 0.656
_shelx_estimated_absorpt_t_min 0.578
_olex2_refinement_description
;
1.a Rotating group:
 O5(H5A,H5B)
1.b Secondary CH2 refined with riding coordinates:
 C10(H10A,H10B), C11(H11A,H11B)
1.c Aromatic/amide H refined with riding coordinates:
 C6(H6), C9(H9), C7(H7), C8(H8)
1.d Idealised Me refined as rotating group:
 C00N(H00A,H00B,H00C)
;
_olex2_submission_special_instructions 'No special instructions were received'

loop_
_space_group_symop_operation_xyz
'x, y, z'
'-x, y, -z+1/2'
'x+1/2, y+1/2, z'
'-x+1/2, y+1/2, -z+1/2'
'-x, -y, -z'
'x, -y, z-1/2'
'-x+1/2, -y+1/2, -z'
'x+1/2, -y+1/2, z-1/2'

loop_
_atom_site_label
_atom_site_type_symbol
_atom_site_fract_x
_atom_site_fract_y
_atom_site_fract_z
_atom_site_U_iso_or_equiv
_atom_site_adp_type
_atom_site_occupancy
_atom_site_site_symmetry_order
_atom_site_calc_flag
_atom_site_refinement_flags_posn
_atom_site_refinement_flags_adp
_atom_site_refinement_flags_occupancy
_atom_site_disorder_assembly
_atom_site_disorder_group
Cu01 Cu 0.500000 1.06058(8) 0.750000 0.0678(4) Uani 1 2 d S T P . .
O1 O 0.69091(9) 0.3130(3) 0.4134(4) 0.0497(8) Uani 1 1 d . . . . .
N10 N 0.64942(9) 0.7125(3) 0.5816(4) 0.0324(7) Uani 1 1 d . . . . .
N2 N 0.69841(9) 0.5688(3) 0.3976(4) 0.0341(7) Uani 1 1 d . . . . .
O2 O 0.59385(11) 0.3560(3) 0.7584(4) 0.0640(10) Uani 1 1 d . . . . .
N1 N 0.61983(10) 0.5346(3) 0.6711(4) 0.0396(8) Uani 1 1 d . . . . .
N3 N 0.64114(10) 0.3342(3) 0.5824(4) 0.0387(8) Uani 1 1 d . . . . .
C4A C 0.67288(11) 0.5186(3) 0.4868(5) 0.0326(8) Uani 1 1 d . . . . .
C5A C 0.70110(11) 0.6966(3) 0.3976(5) 0.0344(9) Uani 1 1 d . . . . .
O4 O 0.52651(10) 0.9314(3) 0.6291(5) 0.0791(12) Uani 1 1 d . . . . .
C10A C 0.67672(11) 0.7706(3) 0.4897(4) 0.0333(8) Uani 1 1 d . . . . .
C1A C 0.64637(11) 0.5861(3) 0.5836(4) 0.0320(8) Uani 1 1 d . . . . .
C10 C 0.62281(12) 0.7859(4) 0.6785(5) 0.0371(9) Uani 1 1 d . . . . .
H10A H 0.636669 0.859087 0.717580 0.045 Uiso 1 1 calc R U . . .
H10B H 0.615161 0.736346 0.767068 0.045 Uiso 1 1 calc R U . . .
C4 C 0.66953(12) 0.3795(3) 0.4879(5) 0.0375(9) Uani 1 1 d . . . . .
C2 C 0.61671(14) 0.4085(4) 0.6741(5) 0.0434(10) Uani 1 1 d . . . . .
O3 O 0.57508(14) 0.9659(4) 0.7925(6) 0.0949(15) Uani 1 1 d . . . . .
C6 C 0.72884(12) 0.7536(4) 0.3041(5) 0.0434(10) Uani 1 1 d . . . . .
H6 H 0.744879 0.704887 0.242458 0.052 Uiso 1 1 calc R U . . .
C9 C 0.68113(14) 0.9003(4) 0.4855(5) 0.0457(11) Uani 1 1 d . . . . .
H9 H 0.665222 0.950688 0.545617 0.055 Uiso 1 1 calc R U . . .
C7 C 0.73274(13) 0.8811(4) 0.3019(5) 0.0475(11) Uani 1 1 d . . . . .
H7 H 0.751314 0.918727 0.239573 0.057 Uiso 1 1 calc R U . . .
C12 C 0.56159(14) 0.9141(4) 0.6800(6) 0.0499(12) Uani 1 1 d . . . . .
C8 C 0.70870(14) 0.9524(4) 0.3936(6) 0.0508(11) Uani 1 1 d . . . . .
H8 H 0.711436 1.038585 0.392415 0.061 Uiso 1 1 calc R U . . .
C11 C 0.58603(13) 0.8259(4) 0.5864(5) 0.0482(11) Uani 1 1 d . . . . .
H11A H 0.593685 0.866433 0.491097 0.058 Uiso 1 1 calc R U . . .
H11B H 0.570368 0.753128 0.558742 0.058 Uiso 1 1 calc R U . . .
C00N C 0.63674(16) 0.1977(4) 0.5932(6) 0.0540(12) Uani 1 1 d . . . . .
H00A H 0.614571 0.171519 0.529129 0.081 Uiso 1 1 calc R U . . .
H00B H 0.632443 0.174745 0.699204 0.081 Uiso 1 1 calc R U . . .
H00C H 0.660342 0.158155 0.558207 0.081 Uiso 1 1 calc R U . . .
O5 O 0.52296(19) 1.1877(5) 0.6106(7) 0.132(2) Uani 1 1 d . . . . .
H5A H 0.547893 1.204921 0.638125 0.198 Uiso 1 1 d R U . . .
H5B H 0.511292 1.261503 0.620416 0.198 Uiso 1 1 d R U . . .

loop_
_atom_site_aniso_label
_atom_site_aniso_U_11
_atom_site_aniso_U_22
_atom_site_aniso_U_33
_atom_site_aniso_U_23
_atom_site_aniso_U_13
_atom_site_aniso_U_12
Cu01 0.0356(5) 0.0416(5) 0.1272(10) 0.000 0.0187(5) 0.000
O1 0.0527(18) 0.0322(14) 0.064(2) -0.0081(14) 0.0067(16) 0.0065(13)
N10 0.0395(17) 0.0274(15) 0.0304(17) -0.0001(12) 0.0050(14) 0.0080(13)
N2 0.0334(17) 0.0286(15) 0.0403(19) -0.0017(14) 0.0025(14) 0.0035(13)
O2 0.082(3) 0.0461(18) 0.065(2) 0.0056(16) 0.031(2) -0.0138(17)
N1 0.047(2) 0.0335(17) 0.039(2) 0.0026(14) 0.0078(16) -0.0011(14)
N3 0.051(2) 0.0272(16) 0.0383(19) 0.0023(14) 0.0001(16) -0.0006(14)
C4A 0.0330(19) 0.0267(17) 0.038(2) -0.0019(15) -0.0009(17) 0.0037(15)
C5A 0.034(2) 0.0313(19) 0.038(2) 0.0000(16) 0.0017(17) 0.0029(15)
O4 0.042(2) 0.063(2) 0.132(4) -0.013(2) 0.008(2) 0.0122(16)
C10A 0.036(2) 0.0311(18) 0.033(2) -0.0022(15) 0.0015(17) 0.0015(15)
C1A 0.039(2) 0.0277(18) 0.030(2) -0.0016(15) -0.0009(17) 0.0037(15)
C10 0.046(2) 0.034(2) 0.032(2) -0.0024(16) 0.0076(18) 0.0102(17)
C4 0.044(2) 0.0285(19) 0.040(2) -0.0023(17) -0.0045(19) 0.0008(17)
C2 0.056(3) 0.039(2) 0.036(2) 0.0038(18) 0.003(2) -0.0040(19)
O3 0.087(3) 0.098(3) 0.099(3) -0.054(3) -0.008(3) 0.038(3)
C6 0.035(2) 0.042(2) 0.053(3) 0.0016(19) 0.010(2) 0.0032(17)
C9 0.056(3) 0.0288(19) 0.053(3) -0.0002(18) 0.011(2) 0.0044(18)
C7 0.044(2) 0.042(2) 0.056(3) 0.008(2) 0.006(2) -0.0074(19)
C12 0.048(3) 0.040(2) 0.063(3) -0.002(2) 0.015(2) 0.0077(19)
C8 0.057(3) 0.030(2) 0.065(3) 0.001(2) 0.009(2) -0.0041(19)
C11 0.049(3) 0.047(2) 0.049(3) -0.003(2) 0.001(2) 0.013(2)
C00N 0.076(3) 0.031(2) 0.055(3) 0.004(2) 0.003(3) -0.004(2)
O5 0.134(5) 0.089(4) 0.173(6) 0.024(4) 0.000(4) -0.022(3)

loop_
_atom_type_symbol
_atom_type_description
_atom_type_scat_dispersion_real
_atom_type_scat_dispersion_imag
_atom_type_scat_source
C C 0.0033 0.0016 'International Tables Vol C Tables 4.2.6.8 and 6.1.1.4'
H H 0.0000 0.0000 'International Tables Vol C Tables 4.2.6.8 and 6.1.1.4'
Cu Cu 0.3201 1.2651 'International Tables Vol C Tables 4.2.6.8 and 6.1.1.4'
N N 0.0061 0.0033 'International Tables Vol C Tables 4.2.6.8 and 6.1.1.4'
O O 0.0106 0.0060 'International Tables Vol C Tables 4.2.6.8 and 6.1.1.4'

loop_
_geom_angle_atom_site_label_1
_geom_angle_atom_site_label_2
_geom_angle_atom_site_label_3
_geom_angle
_geom_angle_site_symmetry_1
_geom_angle_site_symmetry_3
_geom_angle_publ_flag
O4 Cu01 O4 90.2(2) 2_656 . ?
O4 Cu01 O5 88.5(2) 2_656 2_656 ?
O4 Cu01 O5 174.3(2) 2_656 . ?
O4 Cu01 O5 174.3(2) . 2_656 ?
O4 Cu01 O5 88.5(2) . . ?
O5 Cu01 O5 93.4(4) . 2_656 ?
C10A N10 C10 120.8(3) . . ?
C1A N10 C10A 120.6(3) . . ?
C1A N10 C10 118.6(3) . . ?
C4A N2 C5A 117.5(3) . . ?
C1A N1 C2 119.1(4) . . ?
C4 N3 C2 124.5(3) . . ?
C4 N3 C00N 117.7(4) . . ?
C2 N3 C00N 117.7(4) . . ?
N2 C4A C1A 125.0(3) . . ?
N2 C4A C4 118.2(3) . . ?
C1A C4A C4 116.8(3) . . ?
N2 C5A C10A 121.6(3) . . ?
N2 C5A C6 118.9(3) . . ?
C6 C5A C10A 119.4(3) . . ?
C12 O4 Cu01 110.9(3) . . ?
N10 C10A C5A 118.7(3) . . ?
N10 C10A C9 122.4(3) . . ?
C9 C10A C5A 118.9(4) . . ?
N10 C1A C4A 116.5(3) . . ?
N1 C1A N10 118.8(3) . . ?
N1 C1A C4A 124.6(3) . . ?
N10 C10 H10A 109.4 . . ?
N10 C10 H10B 109.4 . . ?
N10 C10 C11 111.1(3) . . ?
H10A C10 H10B 108.0 . . ?
C11 C10 H10A 109.4 . . ?
C11 C10 H10B 109.4 . . ?
O1 C4 N3 123.0(4) . . ?
O1 C4 C4A 122.5(4) . . ?
N3 C4 C4A 114.4(3) . . ?
O2 C2 N1 121.6(4) . . ?
O2 C2 N3 117.8(4) . . ?
N1 C2 N3 120.5(4) . . ?
C5A C6 H6 119.6 . . ?
C7 C6 C5A 120.7(4) . . ?
C7 C6 H6 119.6 . . ?
C10A C9 H9 120.0 . . ?
C8 C9 C10A 119.9(4) . . ?
C8 C9 H9 120.0 . . ?
C6 C7 H7 120.5 . . ?
C6 C7 C8 119.1(4) . . ?
C8 C7 H7 120.5 . . ?
O4 C12 C11 115.5(5) . . ?
O3 C12 O4 123.0(5) . . ?
O3 C12 C11 121.5(5) . . ?
C9 C8 C7 121.9(4) . . ?
C9 C8 H8 119.0 . . ?
C7 C8 H8 119.0 . . ?
C10 C11 H11A 109.5 . . ?
C10 C11 H11B 109.5 . . ?
C12 C11 C10 110.7(4) . . ?
C12 C11 H11A 109.5 . . ?
C12 C11 H11B 109.5 . . ?
H11A C11 H11B 108.1 . . ?
N3 C00N H00A 109.5 . . ?
N3 C00N H00B 109.5 . . ?
N3 C00N H00C 109.5 . . ?
H00A C00N H00B 109.5 . . ?
H00A C00N H00C 109.5 . . ?
H00B C00N H00C 109.5 . . ?
Cu01 O5 H5A 111.4 . . ?
Cu01 O5 H5B 111.8 . . ?
H5A O5 H5B 102.1 . . ?

loop_
_geom_bond_atom_site_label_1
_geom_bond_atom_site_label_2
_geom_bond_distance
_geom_bond_site_symmetry_2
_geom_bond_publ_flag
Cu01 O4 1.965(4) 2_656 ?
Cu01 O4 1.965(4) . ?
Cu01 O5 1.989(5) . ?
Cu01 O5 1.989(5) 2_656 ?
O1 C4 1.212(5) . ?
N10 C10A 1.381(5) . ?
N10 C1A 1.361(5) . ?
N10 C10 1.472(4) . ?
N2 C4A 1.289(5) . ?
N2 C5A 1.375(5) . ?
O2 C2 1.213(5) . ?
N1 C1A 1.310(5) . ?
N1 C2 1.358(5) . ?
N3 C4 1.365(5) . ?
N3 C2 1.407(5) . ?
N3 C00N 1.475(5) . ?
C4A C1A 1.437(5) . ?
C4A C4 1.498(5) . ?
C5A C10A 1.406(5) . ?
C5A C6 1.395(5) . ?
O4 C12 1.267(6) . ?
C10A C9 1.400(5) . ?
C10 H10A 0.9700 . ?
C10 H10B 0.9700 . ?
C10 C11 1.518(6) . ?
O3 C12 1.195(6) . ?
C6 H6 0.9300 . ?
C6 C7 1.375(6) . ?
C9 H9 0.9300 . ?
C9 C8 1.360(6) . ?
C7 H7 0.9300 . ?
C7 C8 1.380(6) . ?
C12 C11 1.505(6) . ?
C8 H8 0.9300 . ?
C11 H11A 0.9700 . ?
C11 H11B 0.9700 . ?
C00N H00A 0.9600 . ?
C00N H00B 0.9600 . ?
C00N H00C 0.9600 . ?
O5 H5A 0.8888 . ?
O5 H5B 0.8899 . ?

loop_
_geom_torsion_atom_site_label_1
_geom_torsion_atom_site_label_2
_geom_torsion_atom_site_label_3
_geom_torsion_atom_site_label_4
_geom_torsion
_geom_torsion_site_symmetry_1
_geom_torsion_site_symmetry_2
_geom_torsion_site_symmetry_3
_geom_torsion_site_symmetry_4
_geom_torsion_publ_flag
Cu01 O4 C12 O3 4.0(7) . . . . ?
Cu01 O4 C12 C11 -174.3(3) . . . . ?
N10 C10A C9 C8 179.6(4) . . . . ?
N10 C10 C11 C12 -172.8(3) . . . . ?
N2 C4A C1A N10 -1.3(6) . . . . ?
N2 C4A C1A N1 178.2(4) . . . . ?
N2 C4A C4 O1 3.2(6) . . . . ?
N2 C4A C4 N3 -178.4(3) . . . . ?
N2 C5A C10A N10 -0.2(6) . . . . ?
N2 C5A C10A C9 179.5(4) . . . . ?
N2 C5A C6 C7 -179.4(4) . . . . ?
C4A N2 C5A C10A -0.8(6) . . . . ?
C4A N2 C5A C6 179.1(4) . . . . ?
C5A N2 C4A C1A 1.6(6) . . . . ?
C5A N2 C4A C4 179.9(3) . . . . ?
C5A C10A C9 C8 -0.1(7) . . . . ?
C5A C6 C7 C8 -0.2(7) . . . . ?
O4 C12 C11 C10 -165.0(4) . . . . ?
C10A N10 C1A N1 -179.3(4) . . . . ?
C10A N10 C1A C4A 0.3(5) . . . . ?
C10A N10 C10 C11 85.7(4) . . . . ?
C10A C5A C6 C7 0.5(6) . . . . ?
C10A C9 C8 C7 0.4(8) . . . . ?
C1A N10 C10A C5A 0.4(5) . . . . ?
C1A N10 C10A C9 -179.2(4) . . . . ?
C1A N10 C10 C11 -93.9(4) . . . . ?
C1A N1 C2 O2 176.7(4) . . . . ?
C1A N1 C2 N3 -1.1(6) . . . . ?
C1A C4A C4 O1 -178.4(4) . . . . ?
C1A C4A C4 N3 0.1(5) . . . . ?
C10 N10 C10A C5A -179.2(3) . . . . ?
C10 N10 C10A C9 1.2(6) . . . . ?
C10 N10 C1A N1 0.3(5) . . . . ?
C10 N10 C1A C4A 179.8(3) . . . . ?
C4 N3 C2 O2 -176.7(4) . . . . ?
C4 N3 C2 N1 1.2(6) . . . . ?
C4 C4A C1A N10 -179.7(3) . . . . ?
C4 C4A C1A N1 -0.1(6) . . . . ?
C2 N1 C1A N10 -179.8(4) . . . . ?
C2 N1 C1A C4A 0.7(6) . . . . ?
C2 N3 C4 O1 177.9(4) . . . . ?
C2 N3 C4 C4A -0.6(6) . . . . ?
O3 C12 C11 C10 16.7(7) . . . . ?
C6 C5A C10A N10 180.0(4) . . . . ?
C6 C5A C10A C9 -0.3(6) . . . . ?
C6 C7 C8 C9 -0.3(8) . . . . ?
C00N N3 C4 O1 0.1(6) . . . . ?
C00N N3 C4 C4A -178.3(4) . . . . ?
C00N N3 C2 O2 1.0(6) . . . . ?
C00N N3 C2 N1 178.9(4) . . . . ?

loop_
_smtbx_masks_void_nr
_smtbx_masks_void_average_x
_smtbx_masks_void_average_y
_smtbx_masks_void_average_z
_smtbx_masks_void_volume
_smtbx_masks_void_count_electrons
_smtbx_masks_void_content
1 0.000 0.000 -0.919 202.3 55.6 ?
2 0.500 0.500 -0.051 202.3 55.6 ?
